data_2003995
loop_
_publ_author_name
'Hamady, A.'
'Jouini, T.'
'Driss, A.'

_publ_contact_author
;
 'Prof. T. Jouini'
 D\'epartement de Chimie
 Facult\'e des Sciences
 1060 Campus Universitaire
 Tunis, Tunisie.
;
_publ_section_title
;
 KYP~4~O~12~
;
_journal_issue 10
_journal_name_full 'Acta Crystallographica Section C'
_journal_page_first 1970
_journal_page_last 1972
_journal_paper_doi 10.1107/S0108270195002381
_journal_volume 51
_journal_year 1995
_chemical_compound_source synthesis
_chemical_formula_moiety 'K O12 P4 Y'
_chemical_formula_structural 'K O12 P4 Y'
_chemical_formula_sum 'K O12 P4 Y'
_chemical_formula_weight 443.89
_chemical_name_systematic
;
 Potassium Yttrium Tetrametaphosphate
;
_space_group_IT_number 15
_symmetry_cell_setting monoclinic
_symmetry_space_group_name_Hall '-C 2yc'
_symmetry_space_group_name_H-M 'C 1 2/c 1'
_audit_creation_method SHELXL
_cell_angle_alpha 90.00
_cell_angle_beta 111.174(7)
_cell_angle_gamma 90.00
_cell_formula_units_Z 4
_cell_length_a 7.8067(6)
_cell_length_b 12.3221(10)
_cell_length_c 10.4078(10)
_cell_measurement_reflns_used 25
_cell_measurement_temperature 293(2)
_cell_measurement_theta_max 16
_cell_measurement_theta_min 14
_cell_volume 933.59(14)
_computing_cell_refinement 'CAD-4 Software'
_computing_data_collection 'CAD-4 Software (Enraf-Nonius, 1989)'
_computing_data_reduction 'MOLEN (Fair, 1990)'
_computing_publication_material SHELXL93
_computing_structure_refinement 'SHELXL-93 (Sheldrick, 1993)'
_computing_structure_solution 'SHELXS-86 (Sheldrick, 1985)'
_diffrn_ambient_temperature 293(2)
_diffrn_measurement_device CAD4
_diffrn_measurement_method \w/2\q
_diffrn_radiation_monochromator graphite
_diffrn_radiation_source 'fine-focus sealed tube'
_diffrn_radiation_type MoK\a
_diffrn_radiation_wavelength 0.71060
_diffrn_reflns_av_R_equivalents 0.0262
_diffrn_reflns_av_sigmaI/netI 0.0276
_diffrn_reflns_limit_h_max 8
_diffrn_reflns_limit_h_min -9
_diffrn_reflns_limit_k_max 14
_diffrn_reflns_limit_k_min 0
_diffrn_reflns_limit_l_max 12
_diffrn_reflns_limit_l_min 0
_diffrn_reflns_number 880
_diffrn_reflns_theta_max 24.97
_diffrn_reflns_theta_min 3.25
_diffrn_standards_decay_% 1
_diffrn_standards_interval_time 120
_diffrn_standards_number 2
_exptl_absorpt_coefficient_mu 7.446
_exptl_absorpt_correction_type none
_exptl_crystal_colour colourless
_exptl_crystal_density_diffrn 3.158
_exptl_crystal_density_meas ?
_exptl_crystal_description prism
_exptl_crystal_F_000 856
_exptl_crystal_size_max 0.10
_exptl_crystal_size_mid 0.05
_exptl_crystal_size_min 0.02
_refine_diff_density_max 0.637
_refine_diff_density_min -0.624
_refine_ls_extinction_method none
_refine_ls_goodness_of_fit_all 1.117
_refine_ls_goodness_of_fit_obs 1.138
_refine_ls_matrix_type full
_refine_ls_number_parameters 83
_refine_ls_number_reflns 832
_refine_ls_number_restraints 0
_refine_ls_restrained_S_all 1.117
_refine_ls_restrained_S_obs 1.138
_refine_ls_R_factor_all 0.0298
_refine_ls_R_factor_obs 0.0264
_refine_ls_shift/esd_max 0.093
_refine_ls_shift/esd_mean 0.008
_refine_ls_structure_factor_coef Fsqd
_refine_ls_weighting_scheme
;calc w = 1/[\s^2^(Fo^2^) + (0.0358P)^2^ + 2.2124P]
where P = (Fo^2^ + 2Fc^2^)/3
;
_refine_ls_wR_factor_all 0.0661
_refine_ls_wR_factor_obs 0.0648
_reflns_number_observed 778
_reflns_number_total 832
_reflns_observed_criterion >2sigma(I)
_cod_data_source_file du1117.cif
_cod_data_source_block aly2
_cod_depositor_comments
;
The following automatic conversions were performed:

'_chemical_melting_point' value 'none' was changed to '?' - the value
is undefined or not given.

Automatic conversion script
Id: cif_fix_values 1715 2011-07-08 13:25:40Z adriana 

The following automatic conversions were performed:

'_exptl_crystal_density_meas' value 'none' was changed to '?' - the
value is perceived as not measured.

Automatic conversion script
Id: cif_fix_values 3008 2015-01-20 13:52:24Z robertas 
;
_cod_original_sg_symbol_H-M 'C 2/c'
_cod_database_code 2003995
_cod_database_fobs_code 2003995

loop_
_symmetry_equiv_pos_as_xyz
'x, y, z'
'x, -y, z+1/2'
'x+1/2, y+1/2, z'
'x+1/2, -y+1/2, z+1/2'
'-x, -y, -z'
'-x, y, -z-1/2'
'-x+1/2, -y+1/2, -z'
'-x+1/2, y+1/2, -z-1/2'

loop_
_atom_site_aniso_label
_atom_site_aniso_U_11
_atom_site_aniso_U_22
_atom_site_aniso_U_33
_atom_site_aniso_U_12
_atom_site_aniso_U_13
_atom_site_aniso_U_23
Y 0.0074(3) 0.0055(3) 0.0064(3) 0.000 0.0027(2) 0.000
K 0.0837(14) 0.0139(7) 0.0194(7) 0.000 0.0210(8) 0.000
P1 0.0080(5) 0.0060(5) 0.0074(5) -0.0001(3) 0.0041(4) -0.0009(4)
P2 0.0075(5) 0.0060(5) 0.0085(5) -0.0001(3) 0.0039(4) -0.0008(4)
OE11 0.0125(14) 0.0118(14) 0.0123(14) 0.0002(10) 0.0083(11) -0.0010(11)
OE12 0.0119(13) 0.0114(13) 0.0105(14) 0.0011(11) 0.0031(11) -0.0032(11)
OL1 0.0142(14) 0.0100(13) 0.0165(14) -0.0038(11) 0.0109(12) -0.0021(11)
OL2 0.0105(13) 0.0093(13) 0.0094(13) -0.0021(11) 0.0029(10) 0.0017(11)
OE21 0.0115(13) 0.0098(13) 0.0110(13) -0.0005(11) 0.0041(11) -0.0002(11)
OE22 0.0120(13) 0.0101(13) 0.0151(14) -0.0021(11) 0.0053(11) -0.0054(11)

loop_
_atom_site_label
_atom_site_occupancy
_atom_site_fract_x
_atom_site_fract_y
_atom_site_fract_z
_atom_site_U_iso_or_equiv
_atom_site_thermal_displace_type
_atom_site_calc_flag
_atom_site_refinement_flags
_atom_site_type_symbol
Y 1 0.0000 0.11940(4) 0.2500 0.0064(2) Uani d S Y
K 1 0.0000 0.1842(1) 0.7500 0.0384(5) Uani d S K
P1 1 0.281(1) 0.02344(7) 0.05977(9) 0.0068(2) Uani d . P
P2 1 0.4579(1) 0.17090(7) 0.5033(1) 0.0071(2) Uani d . P
OE11 1 0.2198(3) 0.0291(2) 0.1775(3) 0.0112(6) Uani d . O
OE12 1 0.1462(4) 0.0106(2) -0.0827(3) 0.0115(6) Uani d . O
OL1 1 0.4017(4) 0.1288(2) 0.0663(3) 0.0121(6) Uani d . O
OL2 1 0.4317(3) 0.0709(2) 0.5897(3) 0.0100(6) Uani d . O
OE21 1 0.2880(3) 0.1992(2) 0.3863(3) 0.0108(6) Uani d . O
OE22 1 0.5560(4) 0.2572(2) 0.6020(3) 0.0123(6) Uani d . O

loop_
_atom_type_symbol
_atom_type_description
_atom_type_scat_source
_atom_type_scat_dispersion_real
_atom_type_scat_dispersion_imag
O O 'International Tables Vol C Tables 4.2.6.8 and 6.1.1.4' 0.0106 0.0060
P P 'International Tables Vol C Tables 4.2.6.8 and 6.1.1.4' 0.1023 0.0942
Y Y 'International Tables Vol C Tables 4.2.6.8 and 6.1.1.4' -2.7962 3.5667
K K 'International Tables Vol C Tables 4.2.6.8 and 6.1.1.4' 0.2009 0.2494

loop_
_geom_angle_atom_site_label_1
_geom_angle_atom_site_label_2
_geom_angle_atom_site_label_3
_geom_angle_site_symmetry_1
_geom_angle_site_symmetry_3
_geom_angle
_geom_angle_publ_flag
OE22 Y OE22 7_556 4_454 97.91(13) n
OE22 Y OE12 7_556 2 96.49(10) n
OE22 Y OE12 4_454 2 141.87(9) n
OE22 Y OE12 7_556 5 141.88(9) n
OE22 Y OE12 4_454 5 96.49(10) n
OE12 Y OE12 2 5 93.52(13) n
OE22 Y OE11 7_556 6_556 76.46(9) n
OE22 Y OE11 4_454 6_556 147.90(9) n
OE12 Y OE11 2 6_556 70.02(9) n
OE12 Y OE11 5 6_556 72.68(9) n
OE22 Y OE11 7_556 . 147.90(9) n
OE22 Y OE11 4_454 . 76.46(9) n
OE12 Y OE11 2 . 72.68(9) n
OE12 Y OE11 5 . 70.02(9) n
OE11 Y OE11 6_556 . 124.36(13) n
OE22 Y OE21 7_556 . 72.47(9) n
OE22 Y OE21 4_454 . 76.22(9) n
OE12 Y OE21 2 . 74.85(9) n
OE12 Y OE21 5 . 145.52(9) n
OE11 Y OE21 6_556 . 129.31(9) n
OE11 Y OE21 . . 75.52(9) n
OE22 Y OE21 7_556 6_556 76.22(9) n
OE22 Y OE21 4_454 6_556 72.46(9) n
OE12 Y OE21 2 6_556 145.52(9) n
OE12 Y OE21 5 6_556 74.85(9) n
OE11 Y OE21 6_556 6_556 75.52(9) n
OE11 Y OE21 . 6_556 129.31(9) n
OE21 Y OE21 . 6_556 131.49(13) n
OE22 Y K 7_556 5_556 131.05(7) n
OE22 Y K 4_454 5_556 131.04(7) n
OE12 Y K 2 5_556 46.76(7) n
OE12 Y K 5 5_556 46.76(7) n
OE11 Y K 6_556 5_556 62.18(6) n
OE11 Y K . 5_556 62.18(6) n
OE21 Y K . 5_556 114.26(7) n
OE21 Y K 6_556 5_556 114.26(7) n
OE12 K OE12 1_556 6_556 77.03(12) n
OE12 K OL1 1_556 4_455 170.69(8) n
OE12 K OL1 6_556 4_455 104.49(8) n
OE12 K OL1 1_556 7_556 104.49(8) n
OE12 K OL1 6_556 7_556 170.69(8) n
OL1 K OL1 4_455 7_556 75.55(11) n
OE12 K OE21 1_556 4_455 104.79(8) n
OE12 K OE21 6_556 4_455 121.01(8) n
OL1 K OE21 4_455 4_455 82.46(8) n
OL1 K OE21 7_556 4_455 49.68(8) n
OE12 K OE21 1_556 7_556 121.01(8) n
OE12 K OE21 6_556 7_556 104.79(8) n
OL1 K OE21 4_455 7_556 49.68(8) n
OL1 K OE21 7_556 7_556 82.46(8) n
OE21 K OE21 4_455 7_556 121.01(12) n
OE12 K P2 1_556 4_455 93.08(6) n
OE12 K P2 6_556 4_455 142.52(6) n
OL1 K P2 4_455 4_455 91.04(7) n
OL1 K P2 7_556 4_455 29.07(5) n
OE21 K P2 4_455 4_455 26.71(5) n
OE21 K P2 7_556 4_455 111.11(7) n
OE12 K P2 1_556 7_556 142.52(6) n
OE12 K P2 6_556 7_556 93.08(6) n
OL1 K P2 4_455 7_556 29.07(5) n
OL1 K P2 7_556 7_556 91.04(7) n
OE21 K P2 4_455 7_556 111.11(7) n
OE21 K P2 7_556 7_556 26.71(5) n
P2 K P2 4_455 7_556 114.44(5) n
OE12 K OE22 1_556 6_657 78.09(7) n
OE12 K OE22 6_556 6_657 128.62(8) n
OL1 K OE22 4_455 6_657 94.17(8) n
OL1 K OE22 7_556 6_657 60.34(7) n
OE21 K OE22 4_455 6_657 108.50(8) n
OE21 K OE22 7_556 6_657 54.54(7) n
P2 K OE22 4_455 6_657 82.71(6) n
P2 K OE22 7_556 6_657 80.66(5) n
OE12 K OE22 1_556 1_455 128.62(8) n
OE12 K OE22 6_556 1_455 78.09(7) n
OL1 K OE22 4_455 1_455 60.34(7) n
OL1 K OE22 7_556 1_455 94.17(8) n
OE21 K OE22 4_455 1_455 54.54(7) n
OE21 K OE22 7_556 1_455 108.50(8) n
P2 K OE22 4_455 1_455 80.66(5) n
P2 K OE22 7_556 1_455 82.71(6) n
OE22 K OE22 6_657 1_455 149.03(10) n
OE12 K OE11 1_556 2 53.35(7) n
OE12 K OE11 6_556 2 51.42(8) n
OL1 K OE11 4_455 2 120.28(7) n
OL1 K OE11 7_556 2 136.77(7) n
OE21 K OE11 4_455 2 156.49(8) n
OE21 K OE11 7_556 2 81.43(7) n
P2 K OE11 4_455 2 143.81(5) n
P2 K OE11 7_556 2 92.14(5) n
OE22 K OE11 6_657 2 77.72(7) n
OE22 K OE11 1_455 2 128.99(7) n
OE12 K OE11 1_556 5_556 51.42(8) n
OE12 K OE11 6_556 5_556 53.35(7) n
OL1 K OE11 4_455 5_556 136.77(7) n
OL1 K OE11 7_556 5_556 120.28(7) n
OE21 K OE11 4_455 5_556 81.43(7) n
OE21 K OE11 7_556 5_556 156.49(8) n
P2 K OE11 4_455 5_556 92.14(5) n
P2 K OE11 7_556 5_556 143.81(5) n
OE22 K OE11 6_657 5_556 128.99(7) n
OE22 K OE11 1_455 5_556 77.72(7) n
OE11 K OE11 2 5_556 77.49(9) n
OE11 P1 OE12 . . 120.8(2) y
OE11 P1 OL1 . . 107.0(2) y
OE12 P1 OL1 . . 108.9(2) y
OE11 P1 OL2 . 2_554 107.99(15) y
OE12 P1 OL2 . 2_554 108.83(15) y
OL1 P1 OL2 . 2_554 101.63(15) y
OE11 P1 K . 1_554 115.31(11) n
OE12 P1 K . 1_554 38.11(11) n
OL1 P1 K . 1_554 76.03(11) n
OL2 P1 K 2_554 1_554 135.40(10) n
OE21 P2 OE22 . . 119.0(2) y
OE21 P2 OL2 . . 112.94(15) y
OE22 P2 OL2 . . 107.72(15) y
OE21 P2 OL1 . 6_656 105.08(15) y
OE22 P2 OL1 . 6_656 106.1(2) y
OL2 P2 OL1 . 6_656 104.76(14) y
OE21 P2 K . 7_556 62.20(11) n
OE22 P2 K . 7_556 89.44(11) n
OL2 P2 K . 7_556 161.30(11) n
OL1 P2 K 6_656 7_556 62.09(10) n
P1 OE11 Y . . 140.7(2) n
P1 OE11 K . 5_556 119.68(14) n
Y OE11 K . 5_556 79.08(7) n
P1 OE12 Y . 5 142.8(2) n
P1 OE12 K . 1_554 122.33(15) n
Y OE12 K 5 1_554 94.73(9) n
P1 OL1 P2 . 6_656 137.4(2) y
P1 OL1 K . 7_556 133.18(14) n
P2 OL1 K 6_656 7_556 88.84(11) n
P2 OL2 P1 . 2 133.7(2) y
P2 OE21 Y . . 139.5(2) n
P2 OE21 K . 7_556 91.09(12) n
Y OE21 K . 7_556 119.38(10) n
P2 OE22 Y . 7_556 139.1(2) n
P2 OE22 K . 1_655 108.30(13) n
Y OE22 K 7_556 1_655 106.35(9) n

loop_
_geom_bond_atom_site_label_1
_geom_bond_atom_site_label_2
_geom_bond_site_symmetry_2
_geom_bond_distance
_geom_bond_publ_flag
Y OE22 7_556 2.315(3) y
Y OE22 4_454 2.316(3) y
Y OE12 2 2.338(3) y
Y OE12 5 2.338(3) y
Y OE11 6_556 2.385(3) y
Y OE11 . 2.385(3) y
Y OE21 . 2.394(3) y
Y OE21 6_556 2.394(3) y
Y K 5_556 3.742(2) n
K OE12 1_556 2.735(3) y
K OE12 6_556 2.735(3) y
K OL1 4_455 2.914(3) y
K OL1 7_556 2.914(3) y
K OE21 4_455 2.917(3) y
K OE21 7_556 2.917(3) y
K P2 4_455 3.2968(13) n
K P2 7_556 3.2968(13) n
K OE22 6_657 3.367(3) y
K OE22 1_455 3.367(3) y
K OE11 2 3.370(3) y
K OE11 5_556 3.370(3) y
P1 OE11 . 1.469(3) y
P1 OE12 . 1.484(3) y
P1 OL1 . 1.592(3) y
P1 OL2 2_554 1.602(3) y
P1 K 1_554 3.7450(14) n
P2 OE21 . 1.482(3) y
P2 OE22 . 1.485(3) y
P2 OL2 . 1.582(3) y
P2 OL1 6_656 1.602(3) y
P2 K 7_556 3.2968(13) n
OE11 K 5_556 3.370(3) n
OE12 Y 5 2.338(3) n
OE12 K 1_554 2.735(3) n
OL1 P2 6_656 1.602(3) n
OL1 K 7_556 2.914(3) n
OL2 P1 2 1.602(3) n
OE21 K 7_556 2.917(3) n
OE22 Y 7_556 2.316(3) n
OE22 K 1_655 3.367(3) n
P1 P2 2_554 2.9280(10) y
P1 P2 6_656 2.9760(10) y
Y Y 5 5.9780(10) y
Y Y 7_556 6.1650(10) y
Y Y 3 7.2930(10) y
